data_4129074
loop_
_publ_author_name
'Tanwar, Lalita'
'B\"orgel, Jonas'
'Ritter, Tobias'

_publ_section_title
;
 Synthesis of Benzylic Alcohols by C-H Oxidation.
;
_journal_issue 45
_journal_name_full 'Journal of the American Chemical Society'
_journal_page_first 17983
_journal_page_last 17988
_journal_paper_doi 10.1021/jacs.9b09496
_journal_volume 141
_journal_year 2019
_chemical_absolute_configuration rmad
_chemical_formula_moiety 'C20 H19 N O5'
_chemical_formula_sum 'C20 H19 N O5'
_chemical_formula_weight 353.36
_chemical_properties_physical none
_space_group_crystal_system monoclinic
_space_group_IT_number 4
_space_group_name_Hall 'P 2yb'
_space_group_name_H-M_alt 'P 1 21 1'
_audit_block_code TAO-TA-532-01
_audit_creation_date 2019-09-16
_audit_creation_method
;
Olex2 1.2
(compiled 2018.05.29 svn.r3508 for OlexSys, GUI svn.r5506)
;
_cell_angle_alpha 90
_cell_angle_beta 107.480(3)
_cell_angle_gamma 90
_cell_formula_units_Z 2
_cell_length_a 11.3601(7)
_cell_length_b 5.8169(3)
_cell_length_c 13.5193(9)
_cell_measurement_reflns_used 9228
_cell_volume 852.11(9)
_cod_data_source_file ja9b09496_si_003.cif
_cod_data_source_block 12656sadabs
_cod_depositor_comments 'Adding full bibliography for 4129074--4129075.cif.'
_cod_database_code 4129074
_shelx_space_group_comment
;
The symmetry employed for this shelxl refinement is uniquely defined
by the following loop, which should always be used as a source of
symmetry information in preference to the above space-group names.
They are only intended as comments.
;
_olex2_submission_special_instructions 'No special instructions were received'
_shelx_shelxl_version_number 2016/6

loop_
_space_group_symop_operation_xyz
'x, y, z'
'-x, y+1/2, -z'

loop_
_atom_site_label
_atom_site_type_symbol
_atom_site_fract_x
_atom_site_fract_y
_atom_site_fract_z
_atom_site_U_iso_or_equiv
_atom_site_adp_type
_atom_site_occupancy
_atom_site_site_symmetry_order
_atom_site_calc_flag
_atom_site_refinement_flags_posn
O1 O 1.08146(17) 0.6143(4) 0.88978(16) 0.0263(5) Uani 1 1 d .
O2 O 0.94435(17) 0.7288(4) 0.96770(15) 0.0243(5) Uani 1 1 d .
O3 O 0.63500(17) 0.4283(4) 0.71105(14) 0.0232(5) Uani 1 1 d .
O4 O 0.6884(2) 0.6479(4) 0.59417(16) 0.0320(6) Uani 1 1 d .
O5 O 0.84017(18) 0.0892(4) 0.79970(16) 0.0288(5) Uani 1 1 d .
N1 N 0.8813(2) 0.4647(5) 0.84302(17) 0.0215(6) Uani 1 1 d .
C1 C 0.9793(3) 0.6018(6) 0.8984(2) 0.0219(7) Uani 1 1 d .
C2 C 0.8236(3) 0.6633(6) 0.9706(2) 0.0270(7) Uani 1 1 d .
H2A H 0.770000 0.800124 0.964081 0.032 Uiso 1 1 calc R
H2B H 0.828626 0.584299 1.036616 0.032 Uiso 1 1 calc R
C3 C 0.7724(3) 0.5005(6) 0.8784(2) 0.0221(7) Uani 1 1 d .
H3 H 0.745(3) 0.352(7) 0.901(2) 0.025(9) Uiso 1 1 d .
C4 C 0.6671(3) 0.6048(6) 0.7906(2) 0.0219(7) Uani 1 1 d .
H4 H 0.699(3) 0.748(6) 0.759(2) 0.019(8) Uiso 1 1 d .
C5 C 0.6513(3) 0.4682(6) 0.6179(2) 0.0235(7) Uani 1 1 d .
C6 C 0.6167(3) 0.2588(7) 0.5511(2) 0.0304(8) Uani 1 1 d .
H6A H 0.526492 0.235239 0.533552 0.037 Uiso 1 1 calc R
H6B H 0.657710 0.123299 0.591224 0.037 Uiso 1 1 calc R
C7 C 0.6517(3) 0.2723(8) 0.4515(3) 0.0395(9) Uani 1 1 d .
H7A H 0.607864 0.400833 0.409380 0.059 Uiso 1 1 calc GR
H7B H 0.628812 0.128535 0.412700 0.059 Uiso 1 1 calc GR
H7C H 0.740862 0.296372 0.468042 0.059 Uiso 1 1 calc GR
C8 C 0.8994(3) 0.2582(6) 0.7937(2) 0.0235(7) Uani 1 1 d .
C9 C 0.9878(3) 0.2682(6) 0.7314(2) 0.0229(7) Uani 1 1 d .
C10 C 1.0620(3) 0.0792(6) 0.7329(2) 0.0249(7) Uani 1 1 d .
H10 H 1.058130 -0.049470 0.775131 0.030 Uiso 1 1 calc R
C11 C 1.1423(3) 0.0764(6) 0.6730(2) 0.0288(7) Uani 1 1 d .
H11 H 1.195103 -0.051604 0.675704 0.035 Uiso 1 1 calc R
C12 C 1.1446(3) 0.2632(6) 0.6088(2) 0.0291(7) Uani 1 1 d .
H12 H 1.198460 0.262282 0.566971 0.035 Uiso 1 1 calc R
C13 C 1.0683(3) 0.4494(7) 0.6062(2) 0.0281(7) Uani 1 1 d .
H13 H 1.068858 0.574873 0.561390 0.034 Uiso 1 1 calc R
C14 C 0.9906(3) 0.4552(6) 0.6686(2) 0.0255(7) Uani 1 1 d .
H14 H 0.940136 0.585652 0.668074 0.031 Uiso 1 1 calc R
C15 C 0.5537(3) 0.6590(5) 0.8226(2) 0.0216(7) Uani 1 1 d .
C16 C 0.5422(3) 0.8734(6) 0.8643(2) 0.0247(7) Uani 1 1 d .
H16 H 0.603664 0.987183 0.868994 0.030 Uiso 1 1 calc R
C17 C 0.4415(3) 0.9230(6) 0.8994(2) 0.0267(7) Uani 1 1 d .
H17 H 0.435640 1.068134 0.929744 0.032 Uiso 1 1 calc R
C18 C 0.3503(3) 0.7599(6) 0.8898(2) 0.0263(7) Uani 1 1 d .
H18 H 0.281558 0.792901 0.913641 0.032 Uiso 1 1 calc R
C19 C 0.3588(3) 0.5488(6) 0.8454(2) 0.0252(7) Uani 1 1 d .
H19 H 0.294751 0.438815 0.836981 0.030 Uiso 1 1 calc R
C20 C 0.4607(3) 0.4974(5) 0.8134(2) 0.0229(7) Uani 1 1 d .
H20 H 0.467211 0.350419 0.784792 0.027 Uiso 1 1 calc R

loop_
_atom_site_aniso_label
_atom_site_aniso_U_11
_atom_site_aniso_U_22
_atom_site_aniso_U_33
_atom_site_aniso_U_23
_atom_site_aniso_U_13
_atom_site_aniso_U_12
O1 0.0159(10) 0.0299(14) 0.0332(11) 0.0003(10) 0.0073(9) -0.0034(9)
O2 0.0172(10) 0.0268(14) 0.0299(11) -0.0033(9) 0.0085(8) -0.0017(8)
O3 0.0207(10) 0.0263(13) 0.0230(10) -0.0019(9) 0.0072(8) -0.0032(9)
O4 0.0313(12) 0.0375(16) 0.0273(11) 0.0017(10) 0.0090(9) -0.0048(10)
O5 0.0228(11) 0.0258(14) 0.0383(12) -0.0028(10) 0.0098(9) -0.0067(9)
N1 0.0140(12) 0.0243(16) 0.0270(13) -0.0030(11) 0.0074(10) -0.0024(10)
C1 0.0200(15) 0.0199(19) 0.0240(14) 0.0026(13) 0.0036(12) -0.0003(12)
C2 0.0163(14) 0.037(2) 0.0273(15) -0.0049(13) 0.0068(12) -0.0057(13)
C3 0.0145(14) 0.028(2) 0.0245(15) 0.0008(12) 0.0072(12) -0.0017(11)
C4 0.0193(14) 0.0248(19) 0.0213(14) -0.0023(13) 0.0059(11) -0.0015(12)
C5 0.0129(14) 0.031(2) 0.0251(14) 0.0011(13) 0.0038(11) -0.0006(12)
C6 0.0257(17) 0.037(2) 0.0287(16) -0.0063(14) 0.0087(13) -0.0034(14)
C7 0.040(2) 0.049(3) 0.0315(18) -0.0083(16) 0.0129(15) 0.0012(17)
C8 0.0149(14) 0.029(2) 0.0250(15) -0.0007(13) 0.0027(11) -0.0003(13)
C9 0.0164(14) 0.0288(19) 0.0215(14) -0.0005(13) 0.0029(11) -0.0017(12)
C10 0.0259(16) 0.0247(18) 0.0228(14) -0.0004(12) 0.0054(12) -0.0008(13)
C11 0.0263(17) 0.030(2) 0.0308(16) -0.0021(14) 0.0089(13) 0.0022(13)
C12 0.0256(16) 0.035(2) 0.0268(16) -0.0026(14) 0.0087(13) -0.0025(14)
C13 0.0249(16) 0.031(2) 0.0270(15) 0.0027(14) 0.0063(12) -0.0044(13)
C14 0.0219(15) 0.0268(19) 0.0267(15) 0.0004(14) 0.0055(12) 0.0009(13)
C15 0.0166(14) 0.027(2) 0.0208(14) 0.0003(12) 0.0042(11) -0.0006(12)
C16 0.0193(15) 0.025(2) 0.0301(16) 0.0002(13) 0.0071(13) -0.0053(12)
C17 0.0233(15) 0.025(2) 0.0318(15) -0.0015(13) 0.0077(12) 0.0038(13)
C18 0.0178(15) 0.031(2) 0.0300(16) 0.0018(14) 0.0073(12) 0.0041(13)
C19 0.0164(15) 0.030(2) 0.0288(16) 0.0005(13) 0.0063(12) -0.0020(12)
C20 0.0181(15) 0.024(2) 0.0250(15) -0.0007(12) 0.0038(12) -0.0016(11)

loop_
_atom_type_symbol
_atom_type_description
_atom_type_scat_dispersion_real
_atom_type_scat_dispersion_imag
_atom_type_scat_source
C C 0.0181 0.0091 'International Tables Vol C Tables 4.2.6.8 and 6.1.1.4'
H H 0.0000 0.0000 'International Tables Vol C Tables 4.2.6.8 and 6.1.1.4'
N N 0.0311 0.0180 'International Tables Vol C Tables 4.2.6.8 and 6.1.1.4'
O O 0.0492 0.0322 'International Tables Vol C Tables 4.2.6.8 and 6.1.1.4'
